data_7217528
loop_
_publ_author_name
'Hao, Yu-Cheng'
'Xu, Xiang'
'Kong, Fang'
'Song, Jun-Ling'
'Mao, Jiang-Gao'

_publ_section_title
;
 PbCd2B6O12and EuZnB5O10: syntheses, crystal structures and
 characterizations of two new mixed metal borates
;
_journal_issue 33
_journal_name_full CrystEngComm
_journal_page_first 7689
_journal_paper_doi 10.1039/C4CE00777H
_journal_volume 16
_journal_year 2014
_chemical_formula_moiety B6Cd2O12Pb
_chemical_formula_sum 'B6 Cd2 O12 Pb'
_chemical_formula_weight 688.85
_chemical_name_systematic
; 
 ? 
;
_space_group_IT_number 14
_symmetry_cell_setting monoclinic
_symmetry_space_group_name_Hall '-P 2yn'
_symmetry_space_group_name_H-M 'P 1 21/n 1'
_atom_sites_solution_hydrogens none
_atom_sites_solution_primary direct
_atom_sites_solution_secondary difmap
_audit_creation_method SHELXL-97
_cell_angle_alpha 90.00
_cell_angle_beta 90.285(4)
_cell_angle_gamma 90.00
_cell_formula_units_Z 4
_cell_length_a 6.5570(3)
_cell_length_b 6.9924(4)
_cell_length_c 19.2094(10)
_cell_measurement_reflns_used 3509
_cell_measurement_temperature 293.21(10)
_cell_measurement_theta_max 26.3142
_cell_measurement_theta_min 2.9072
_cell_volume 880.72(8)
_computing_cell_refinement
; 
CrysAlisPro, Agilent Technologies, 
Version 1.171.36.20 (release 27-06-2012 CrysAlis171 .NET) 
(compiled Jul 11 2012,15:38:31)
;
_computing_data_collection
; 
CrysAlisPro, Agilent Technologies, 
Version 1.171.36.20 (release 27-06-2012 CrysAlis171 .NET) 
(compiled Jul 11 2012,15:38:31)
;
_computing_data_reduction
; 
CrysAlisPro, Agilent Technologies, 
Version 1.171.36.20 (release 27-06-2012 CrysAlis171 .NET) 
(compiled Jul 11 2012,15:38:31)
;
_computing_molecular_graphics 'Bruker SHELXTL'
_computing_publication_material 'Bruker SHELXTL'
_computing_structure_refinement 'SHELXL-97 (Sheldrick, 1997)'
_computing_structure_solution 'SHELXS-97 (Sheldrick, 1990)'
_diffrn_ambient_temperature 293.21(10)
_diffrn_measured_fraction_theta_full 0.998
_diffrn_measured_fraction_theta_max 0.998
_diffrn_measurement_device_type 'Agilent Technologies SuperNova Dual Wavelength CCD'
_diffrn_measurement_method 'narrow frame method'
_diffrn_radiation_monochromator graphite
_diffrn_radiation_source 'fine-focus sealed tube'
_diffrn_radiation_type MoK\a
_diffrn_radiation_wavelength 0.71073
_diffrn_reflns_av_R_equivalents 0.0517
_diffrn_reflns_av_sigmaI/netI 0.0496
_diffrn_reflns_limit_h_max 8
_diffrn_reflns_limit_h_min -8
_diffrn_reflns_limit_k_max 8
_diffrn_reflns_limit_k_min -8
_diffrn_reflns_limit_l_max 19
_diffrn_reflns_limit_l_min -24
_diffrn_reflns_number 5702
_diffrn_reflns_theta_full 26.37
_diffrn_reflns_theta_max 26.37
_diffrn_reflns_theta_min 3.10
_diffrn_standards_decay_% <1.0%
_exptl_absorpt_coefficient_mu 23.930
_exptl_absorpt_correction_T_max 1.0
_exptl_absorpt_correction_T_min 0.403
_exptl_absorpt_correction_type multi-scan
_exptl_absorpt_process_details
;
CrysAlisPro, Agilent Technologies,
Version 1.171.36.20 (release 27-06-2012 CrysAlis171 .NET)
(compiled Jul 11 2012,15:38:31)
Empirical absorption correction using spherical harmonics,
 implemented in SCALE3 ABSPACK scaling algorithm.
;
_exptl_crystal_colour colorless
_exptl_crystal_density_diffrn 5.195
_exptl_crystal_density_method 'not measured'
_exptl_crystal_description brick
_exptl_crystal_F_000 1216
_exptl_crystal_size_max 0.12
_exptl_crystal_size_mid 0.10
_exptl_crystal_size_min 0.08
_refine_diff_density_max 1.233
_refine_diff_density_min -1.523
_refine_diff_density_rms 0.278
_refine_ls_extinction_coef 0.00074(7)
_refine_ls_extinction_expression Fc^*^=kFc[1+0.001xFc^2^\l^3^/sin(2\q)]^-1/4^
_refine_ls_extinction_method SHELXL
_refine_ls_goodness_of_fit_ref 1.006
_refine_ls_hydrogen_treatment none
_refine_ls_matrix_type full
_refine_ls_number_parameters 191
_refine_ls_number_reflns 1800
_refine_ls_number_restraints 6
_refine_ls_restrained_S_all 1.005
_refine_ls_R_factor_all 0.0301
_refine_ls_R_factor_gt 0.0258
_refine_ls_shift/su_max 0.001
_refine_ls_shift/su_mean 0.000
_refine_ls_structure_factor_coef Fsqd
_refine_ls_weighting_details 'calc w=1/[\s^2^(Fo^2^)+(0.0152P)^2^+0.0000P] where P=(Fo^2^+2Fc^2^)/3'
_refine_ls_weighting_scheme calc
_refine_ls_wR_factor_gt 0.0483
_refine_ls_wR_factor_ref 0.0504
_reflns_number_gt 1623
_reflns_number_total 1800
_reflns_threshold_expression >2sigma(I)
_cod_duplicate_entry 7216553
_cod_data_source_file c4ce00777h1.cif
_cod_data_source_block PbCd2B6O12
_cod_depositor_comments
;
The following automatic conversions were performed:

'_exptl_absorpt_correction_type' value 'Multi-scan' changed to
'multi-scan' according to
/usr/data/users/saulius/crontab/automatic-downloads/current/RSC/lib/dictionaries/cif_core.dic
dictionary named 'cif_core.dic' version 2.4.2 from 2011-04-26.

Automatic conversion script
Id: cif_fix_values 2281 2013-09-26 08:29:07Z andrius 
;
_cod_original_sg_symbol_H-M P2(1)/n
_cod_database_code 7217528

loop_
_symmetry_equiv_pos_as_xyz
'x, y, z'
'-x+1/2, y+1/2, -z+1/2'
'-x, -y, -z'
'x-1/2, -y-1/2, z-1/2'

loop_
_atom_site_label
_atom_site_type_symbol
_atom_site_fract_x
_atom_site_fract_y
_atom_site_fract_z
_atom_site_U_iso_or_equiv
_atom_site_adp_type
_atom_site_occupancy
_atom_site_symmetry_multiplicity
_atom_site_calc_flag
_atom_site_refinement_flags
Pb1 Pb -0.11677(4) 0.42492(4) 0.111031(12) 0.01179(11) Uani 1 1 d .
Cd1 Cd 0.57360(8) -0.23211(8) 0.02585(2) 0.01068(14) Uani 1 1 d .
Cd2 Cd 0.28274(8) -0.25286(7) 0.23593(2) 0.00996(14) Uani 1 1 d .
B1 B 0.3884(12) 0.4359(12) 0.1259(4) 0.0097(17) Uani 1 1 d .
B2 B 0.1513(12) -0.1920(12) 0.0347(3) 0.0086(16) Uani 1 1 d U
B3 B -0.0937(13) -0.0668(12) 0.1226(4) 0.0105(18) Uani 1 1 d .
B4 B 0.2469(12) 0.0966(12) 0.1084(3) 0.0077(16) Uani 1 1 d .
B5 B 0.5809(13) 0.0295(12) 0.1771(3) 0.0100(17) Uani 1 1 d .
B6 B -0.1920(12) -0.1927(12) 0.2413(4) 0.0084(16) Uani 1 1 d .
O1 O 0.0341(7) 0.1023(7) 0.1241(2) 0.0095(10) Uani 1 1 d .
O2 O -0.3091(7) -0.0289(7) 0.11541(19) 0.0072(10) Uani 1 1 d .
O3 O 0.3594(7) 0.0285(7) 0.1706(2) 0.0084(10) Uani 1 1 d .
O4 O 0.6195(7) -0.1043(7) 0.2355(2) 0.0116(11) Uani 1 1 d .
O5 O -0.1579(7) -0.2791(7) 0.3040(2) 0.0110(11) Uani 1 1 d .
O6 O 0.5432(8) 0.5540(7) 0.1072(2) 0.0139(11) Uani 1 1 d .
O7 O -0.0394(8) -0.1951(7) 0.0640(2) 0.0125(11) Uani 1 1 d .
O8 O 0.3304(7) 0.2813(7) 0.0843(2) 0.0111(11) Uani 1 1 d .
O9 O 0.2827(7) -0.0401(7) 0.0496(2) 0.0096(10) Uani 1 1 d .
O10 O -0.0530(7) -0.1826(7) 0.1893(2) 0.0106(10) Uani 1 1 d .
O11 O 0.2278(7) -0.3334(7) -0.0039(2) 0.0141(11) Uani 1 1 d .
O12 O 0.2783(8) 0.4702(7) 0.1854(2) 0.0140(11) Uani 1 1 d .

loop_
_atom_site_aniso_label
_atom_site_aniso_U_11
_atom_site_aniso_U_22
_atom_site_aniso_U_33
_atom_site_aniso_U_23
_atom_site_aniso_U_13
_atom_site_aniso_U_12
Pb1 0.01178(18) 0.01199(17) 0.01159(15) -0.00108(10) -0.00109(10) 0.00070(11)
Cd1 0.0107(3) 0.0134(3) 0.0080(2) 0.0008(2) 0.00076(19) -0.0005(2)
Cd2 0.0121(3) 0.0083(3) 0.0095(2) -0.0016(2) 0.0021(2) -0.0025(2)
B1 0.007(4) 0.010(5) 0.012(3) -0.002(3) -0.002(3) 0.006(3)
B2 0.010(3) 0.013(3) 0.004(2) 0.002(2) 0.000(2) -0.001(2)
B3 0.012(5) 0.014(5) 0.005(3) 0.000(3) -0.004(3) 0.000(3)
B4 0.005(4) 0.012(4) 0.007(3) 0.001(3) 0.000(3) -0.003(3)
B5 0.013(5) 0.012(5) 0.005(3) 0.001(3) 0.001(3) 0.003(3)
B6 0.009(4) 0.008(4) 0.008(3) 0.000(3) -0.002(3) -0.002(3)
O1 0.006(3) 0.013(3) 0.010(2) -0.002(2) -0.0028(18) 0.003(2)
O2 0.008(3) 0.009(3) 0.005(2) 0.0007(18) 0.0013(17) 0.005(2)
O3 0.003(3) 0.011(3) 0.011(2) 0.0038(19) -0.0010(18) 0.000(2)
O4 0.010(3) 0.019(3) 0.006(2) 0.004(2) 0.0019(18) 0.006(2)
O5 0.012(3) 0.010(3) 0.011(2) -0.0001(19) -0.002(2) 0.002(2)
O6 0.013(3) 0.010(3) 0.018(2) -0.002(2) 0.002(2) 0.001(2)
O7 0.017(3) 0.011(3) 0.010(2) 0.001(2) -0.001(2) -0.003(2)
O8 0.013(3) 0.011(3) 0.008(2) 0.0025(19) 0.0020(19) -0.004(2)
O9 0.007(3) 0.013(3) 0.008(2) -0.0021(19) 0.0013(18) 0.000(2)
O10 0.011(3) 0.011(3) 0.009(2) 0.004(2) 0.0017(19) 0.003(2)
O11 0.014(3) 0.014(3) 0.014(2) 0.002(2) 0.001(2) 0.001(2)
O12 0.013(3) 0.012(3) 0.017(2) -0.001(2) 0.007(2) 0.003(2)

loop_
_atom_type_symbol
_atom_type_description
_atom_type_scat_dispersion_real
_atom_type_scat_dispersion_imag
_atom_type_scat_source
B B 0.0013 0.0007 'International Tables Vol C Tables 4.2.6.8 and 6.1.1.4'
O O 0.0106 0.0060 'International Tables Vol C Tables 4.2.6.8 and 6.1.1.4'
Cd Cd -0.8075 1.2024 'International Tables Vol C Tables 4.2.6.8 and 6.1.1.4'
Pb Pb -3.3944 10.1111 'International Tables Vol C Tables 4.2.6.8 and 6.1.1.4'

loop_
_geom_angle_atom_site_label_1
_geom_angle_atom_site_label_2
_geom_angle_atom_site_label_3
_geom_angle
_geom_angle_site_symmetry_1
_geom_angle_site_symmetry_3
O11 Pb1 O6 77.59(16) 3 1_455
O11 Pb1 O1 87.78(16) 3 .
O6 Pb1 O1 135.63(16) 1_455 .
O11 Pb1 O5 103.36(16) 3 2_455
O6 Pb1 O5 72.49(15) 1_455 2_455
O1 Pb1 O5 70.60(15) . 2_455
O11 Pb1 O7 91.83(15) 3 1_565
O6 Pb1 O7 78.87(15) 1_455 1_565
O1 Pb1 O7 144.02(15) . 1_565
O5 Pb1 O7 143.50(14) 2_455 1_565
O11 Pb1 O4 151.74(15) 3 2
O6 Pb1 O4 92.67(14) 1_455 2
O1 Pb1 O4 80.80(14) . 2
O5 Pb1 O4 48.45(13) 2_455 2
O7 Pb1 O4 112.49(13) 1_565 2
O11 Pb1 O12 137.80(15) 3 .
O6 Pb1 O12 141.35(14) 1_455 .
O1 Pb1 O12 72.61(14) . .
O5 Pb1 O12 104.55(13) 2_455 .
O7 Pb1 O12 84.08(13) 1_565 .
O4 Pb1 O12 62.42(13) 2 .
O11 Pb1 Cd1 65.88(13) 3 1_465
O6 Pb1 Cd1 37.05(11) 1_455 1_465
O1 Pb1 Cd1 153.22(9) . 1_465
O5 Pb1 Cd1 109.39(10) 2_455 1_465
O7 Pb1 Cd1 47.52(10) 1_565 1_465
O4 Pb1 Cd1 120.13(10) 2 1_465
O12 Pb1 Cd1 130.35(10) . 1_465
O6 Cd1 O8 126.97(17) 1_545 3_655
O6 Cd1 O2 85.47(16) 1_545 1_655
O8 Cd1 O2 133.67(16) 3_655 1_655
O6 Cd1 O9 100.04(17) 1_545 .
O8 Cd1 O9 119.86(16) 3_655 .
O2 Cd1 O9 77.23(15) 1_655 .
O6 Cd1 O11 83.11(17) 1_545 .
O8 Cd1 O11 89.98(16) 3_655 .
O2 Cd1 O11 130.17(15) 1_655 .
O9 Cd1 O11 57.56(16) . .
O6 Cd1 O9 161.63(16) 1_545 3_655
O8 Cd1 O9 58.37(15) 3_655 3_655
O2 Cd1 O9 81.15(14) 1_655 3_655
O9 Cd1 O9 89.25(15) . 3_655
O11 Cd1 O9 115.17(15) . 3_655
O6 Cd1 O7 87.69(16) 1_545 1_655
O8 Cd1 O7 90.15(16) 3_655 1_655
O2 Cd1 O7 55.32(15) 1_655 1_655
O9 Cd1 O7 131.27(15) . 1_655
O11 Cd1 O7 168.57(16) . 1_655
O9 Cd1 O7 74.37(14) 3_655 1_655
O6 Cd1 B2 86.0(2) 1_545 .
O8 Cd1 B2 110.92(19) 3_655 .
O2 Cd1 B2 102.44(19) 1_655 .
O9 Cd1 B2 30.0(2) . .
O11 Cd1 B2 28.58(19) . .
O9 Cd1 B2 109.04(19) 3_655 .
O7 Cd1 B2 157.35(18) 1_655 .
O6 Cd1 Pb1 41.86(13) 1_545 1_645
O8 Cd1 Pb1 99.76(13) 3_655 1_645
O2 Cd1 Pb1 83.49(11) 1_655 1_645
O9 Cd1 Pb1 138.84(10) . 1_645
O11 Cd1 Pb1 116.22(12) . 1_645
O9 Cd1 Pb1 123.42(10) 3_655 1_645
O7 Cd1 Pb1 52.55(10) 1_655 1_645
B2 Cd1 Pb1 127.42(16) . 1_645
O12 Cd2 O12 159.29(14) 1_545 2_545
O12 Cd2 O3 120.19(16) 1_545 .
O12 Cd2 O3 79.49(16) 2_545 .
O12 Cd2 O10 90.30(17) 1_545 .
O12 Cd2 O10 86.71(17) 2_545 .
O3 Cd2 O10 80.32(15) . .
O12 Cd2 O4 112.90(17) 1_545 .
O12 Cd2 O4 82.46(17) 2_545 .
O3 Cd2 O4 56.97(15) . .
O10 Cd2 O4 137.14(15) . .
O12 Cd2 O3 76.98(16) 1_545 2_545
O12 Cd2 O3 82.70(16) 2_545 2_545
O3 Cd2 O3 161.19(15) . 2_545
O10 Cd2 O3 92.73(15) . 2_545
O4 Cd2 O3 126.43(13) . 2_545
O6 B1 O12 120.6(6) . .
O6 B1 O8 121.3(6) . .
O12 B1 O8 118.0(7) . .
O11 B2 O7 124.1(7) . .
O11 B2 O9 116.4(6) . .
O7 B2 O9 119.3(6) . .
O11 B2 Cd1 61.0(4) . .
O7 B2 Cd1 158.3(5) . .
O9 B2 Cd1 58.5(3) . .
O2 B3 O1 114.7(6) . .
O2 B3 O7 106.1(5) . .
O1 B3 O7 111.6(6) . .
O2 B3 O10 110.0(6) . .
O1 B3 O10 108.3(5) . .
O7 B3 O10 105.8(6) . .
O1 B4 O3 108.8(5) . .
O1 B4 O8 113.9(6) . .
O3 B4 O8 110.5(5) . .
O1 B4 O9 109.5(5) . .
O3 B4 O9 108.9(6) . .
O8 B4 O9 105.1(5) . .
O2 B5 O3 115.3(5) 1_655 .
O2 B5 O5 106.6(6) 1_655 2
O3 B5 O5 111.5(6) . 2
O2 B5 O4 110.9(6) 1_655 .
O3 B5 O4 103.2(6) . .
O5 B5 O4 109.3(5) 2 .
O10 B6 O5 124.4(7) . .
O10 B6 O4 121.3(6) . 1_455
O5 B6 O4 114.2(6) . 1_455
B4 O1 B3 122.6(6) . .
B4 O1 Pb1 113.2(4) . .
B3 O1 Pb1 120.7(4) . .
B3 O2 B5 117.7(5) . 1_455
B3 O2 Cd1 105.9(4) . 1_455
B5 O2 Cd1 127.2(4) 1_455 1_455
B5 O3 B4 124.1(5) . .
B5 O3 Cd2 99.9(4) . .
B4 O3 Cd2 125.7(4) . .
B5 O3 Cd2 107.8(4) . 2
B4 O3 Cd2 101.2(4) . 2
Cd2 O3 Cd2 92.58(14) . 2
B6 O4 B5 119.4(6) 1_655 .
B6 O4 Cd2 128.1(5) 1_655 .
B5 O4 Cd2 96.9(4) . .
B6 O5 B5 132.3(5) . 2_545
B6 O5 Pb1 102.6(4) . 2_445
B5 O5 Pb1 122.2(4) 2_545 2_445
B1 O6 Cd1 132.9(4) . 1_565
B1 O6 Pb1 117.2(4) . 1_655
Cd1 O6 Pb1 101.09(19) 1_565 1_655
B2 O7 B3 121.5(6) . .
B1 O8 B4 126.6(5) . .
B1 O8 Cd1 125.7(4) . 3_655
B4 O8 Cd1 105.6(4) . 3_655
B2 O9 B4 122.8(5) . .
B2 O9 Cd1 91.5(4) . .
B4 O9 Cd1 129.3(4) . .
B2 O9 Cd1 132.4(4) . 3_655
B4 O9 Cd1 90.7(4) . 3_655
Cd1 O9 Cd1 90.75(15) . 3_655
B6 O10 B3 121.7(6) . .
B6 O10 Cd2 109.2(4) . .
B3 O10 Cd2 124.6(4) . .
B2 O11 Pb1 126.3(4) . 3
B2 O11 Cd1 90.4(4) . .
Pb1 O11 Cd1 125.9(2) 3 .
B1 O12 Cd2 121.5(5) . 1_565
B1 O12 Cd2 122.8(5) . 2
Cd2 O12 Cd2 109.05(18) 1_565 2
B1 O12 Pb1 92.4(4) . .
Cd2 O12 Pb1 108.71(18) 1_565 .
Cd2 O12 Pb1 95.34(17) 2 .

loop_
_geom_bond_atom_site_label_1
_geom_bond_atom_site_label_2
_geom_bond_distance
_geom_bond_site_symmetry_2
Pb1 O11 2.272(4) 3
Pb1 O6 2.406(5) 1_455
Pb1 O1 2.476(5) .
Pb1 O5 2.627(5) 2_455
Pb1 O7 2.853(5) 1_565
Pb1 O4 2.955(4) 2
Pb1 O12 2.969(5) .
Pb1 Cd1 3.5380(6) 1_465
Cd1 O6 2.172(5) 1_545
Cd1 O8 2.236(4) 3_655
Cd1 O2 2.358(4) 1_655
Cd1 O9 2.379(5) .
Cd1 O11 2.440(5) .
Cd1 O9 2.574(5) 3_655
Cd1 O7 2.650(5) 1_655
Cd1 B2 2.789(8) .
Cd1 Pb1 3.5380(6) 1_645
Cd2 O12 2.166(5) 1_545
Cd2 O12 2.210(5) 2_545
Cd2 O3 2.389(4) .
Cd2 O10 2.423(5) .
Cd2 O4 2.440(5) .
Cd2 O3 2.540(5) 2_545
B1 O6 1.359(10) .
B1 O12 1.375(9) .
B1 O8 1.396(9) .
B2 O11 1.334(9) .
B2 O7 1.374(9) .
B2 O9 1.396(9) .
B3 O2 1.443(9) .
B3 O1 1.449(9) .
B3 O7 1.484(9) .
B3 O10 1.538(8) .
B4 O1 1.430(9) .
B4 O3 1.479(8) .
B4 O8 1.478(9) .
B4 O9 1.499(9) .
B5 O2 1.449(8) 1_655
B5 O3 1.457(9) .
B5 O5 1.475(9) 2
B5 O4 1.482(9) .
B6 O10 1.357(9) .
B6 O5 1.366(8) .
B6 O4 1.386(9) 1_455
O2 B5 1.449(8) 1_455
O2 Cd1 2.358(4) 1_455
O3 Cd2 2.540(4) 2
O4 B6 1.386(9) 1_655
O5 B5 1.475(9) 2_545
O5 Pb1 2.627(5) 2_445
O6 Cd1 2.172(5) 1_565
O6 Pb1 2.406(5) 1_655
O8 Cd1 2.236(4) 3_655
O9 Cd1 2.574(5) 3_655
O11 Pb1 2.272(4) 3
O12 Cd2 2.166(5) 1_565
O12 Cd2 2.210(5) 2
